data_4112433
loop_
_publ_author_name
'Milya G. Davlieva'
'Jian-Ming L\"u'
'Sergey V. Lindeman'
'Jay K. Kochi'

_publ_section_title
;
 Crystallographic Distinction between "Contact" and "Separated" Ion Pairs:
 Structural Effects on Electronic/ESR Spectra of Alkali-Metal
 Nitrobenzenides
;
_journal_name_full 'Journal of the American Chemical Society'
_journal_page_first 4557
_journal_page_last 4565
_journal_paper_doi 10.1021/ja049856k
_journal_volume 126
_journal_year 2004
_chemical_compound_source 'chemical synthesis'
_chemical_formula_sum 'C18 H29 N O8 Rb'
_chemical_formula_weight 472.89
_chemical_name_systematic
; 
 Rubidium 18-crown-6 nitrobenzenide 
;
_space_group_IT_number 14
_symmetry_cell_setting monoclinic
_symmetry_space_group_name_Hall '-P 2yn'
_symmetry_space_group_name_H-M 'P 1 21/n 1'
_atom_sites_solution_hydrogens geom
_atom_sites_solution_primary direct
_atom_sites_solution_secondary difmap
_audit_creation_method SHELXL
_cell_angle_alpha 90.00
_cell_angle_beta 97.3380(10)
_cell_angle_gamma 90.00
_cell_formula_units_Z 4
_cell_length_a 10.6000(5)
_cell_length_b 7.6557(4)
_cell_length_c 26.7790(12)
_cell_measurement_reflns_used 6246
_cell_measurement_temperature 123(2)
_cell_measurement_theta_max 30
_cell_measurement_theta_min 2
_cell_volume 2155.33(18)
_computing_cell_refinement 'SAINT V6.28 (BrukerAXS, 1997-2001)'
_computing_data_collection 'SMART V5.625 (BrukerAXS, 1997-2001)'
_computing_data_reduction 'SAINT & SADABS V2.06 (Sheldrick, 2000)'
_computing_molecular_graphics 'XP V5.06 (BrukerAXS, 1997-99)'
_computing_publication_material 'SHELXL-93, XCIF V5.05 (BrukerAXS, 1997-99)'
_computing_structure_refinement 'SHELXL-93 (Sheldrick, 1993)'
_computing_structure_solution 'SHELXS-86 (Sheldrick, 1990)'
_diffrn_ambient_temperature 123(2)
_diffrn_measurement_device 'Siemens SMART'
_diffrn_measurement_method
;
\w-scan, frame range 0.3 deg, hemisphere
;
_diffrn_radiation_monochromator graphite
_diffrn_radiation_source 'fine-focus sealed tube'
_diffrn_radiation_type MoK\a
_diffrn_radiation_wavelength 0.71073
_diffrn_reflns_av_R_equivalents 0.0279
_diffrn_reflns_av_sigmaI/netI 0.0327
_diffrn_reflns_limit_h_max 15
_diffrn_reflns_limit_h_min -15
_diffrn_reflns_limit_k_max 11
_diffrn_reflns_limit_k_min 0
_diffrn_reflns_limit_l_max 39
_diffrn_reflns_limit_l_min 0
_diffrn_reflns_number 23516
_diffrn_reflns_theta_max 31.92
_diffrn_reflns_theta_min 1.53
_exptl_absorpt_coefficient_mu 2.339
_exptl_absorpt_correction_T_max 1.000
_exptl_absorpt_correction_T_min 0.677
_exptl_absorpt_correction_type 'Semi-empirical (SADABS procedure)'
_exptl_crystal_colour red
_exptl_crystal_density_diffrn 1.457
_exptl_crystal_density_method none
_exptl_crystal_description prism
_exptl_crystal_F_000 980
_exptl_crystal_size_max 0.3
_exptl_crystal_size_mid 0.25
_exptl_crystal_size_min 0.1
_refine_diff_density_max 0.721
_refine_diff_density_min -0.249
_refine_diff_density_rms 0.075
_refine_ls_extinction_method none
_refine_ls_goodness_of_fit_all 1.027
_refine_ls_goodness_of_fit_obs 1.067
_refine_ls_hydrogen_treatment
;
Riding model with Uiso=1.2Uiso/eq of an adjacent atom
;
_refine_ls_matrix_type full
_refine_ls_number_parameters 253
_refine_ls_number_reflns 6918
_refine_ls_number_restraints 0
_refine_ls_restrained_S_all 1.101
_refine_ls_restrained_S_obs 1.067
_refine_ls_R_factor_all 0.0540
_refine_ls_R_factor_obs 0.0355
_refine_ls_shift/esd_max 0.001
_refine_ls_shift/esd_mean 0.000
_refine_ls_structure_factor_coef Fsqd
_refine_ls_weighting_details 'w=1/[\s^2^(Fo^2^)+(0.0507P)^2^+0.1365P] where P=(Fo^2^+2Fc^2^)/3'
_refine_ls_weighting_scheme calc
_refine_ls_wR_factor_all 0.0943
_refine_ls_wR_factor_obs 0.0801
_reflns_number_observed 5341
_reflns_number_total 6944
_reflns_observed_criterion >2sigma(I)
_cod_data_source_file ja049856krom20040109_111651.cif
_cod_data_source_block milksx
_cod_depositor_comments
;
The following automatic conversions were performed:

'_refine_ls_weighting_scheme' value 'calc
w=1/[\s^2^(Fo^2^)+(0.0507P)^2^+0.1365P] where P=(Fo^2^+2Fc^2^)/3' was
changed to 'calc'. New tag '_refine_ls_weighting_details' was
created. The value of the new tag was set to
'w=1/[\s^2^(Fo^2^)+(0.0507P)^2^+0.1365P] where P=(Fo^2^+2Fc^2^)/3'.

Automatic conversion script
Id: cif_fix_values 3143 2015-03-26 13:38:13Z robertas 
;
_cod_original_cell_volume 2155.3(2)
_cod_database_code 4112433

loop_
_symmetry_equiv_pos_as_xyz
'x, y, z'
'-x+1/2, y+1/2, -z+1/2'
'-x, -y, -z'
'x-1/2, -y-1/2, z-1/2'

loop_
_atom_site_aniso_label
_atom_site_aniso_U_11
_atom_site_aniso_U_22
_atom_site_aniso_U_33
_atom_site_aniso_U_23
_atom_site_aniso_U_13
_atom_site_aniso_U_12
Rb1 0.02818(9) 0.03105(9) 0.02614(8) 0.00128(6) 0.00236(5) 0.00123(6)
O1 0.0517(8) 0.0423(7) 0.0290(6) 0.0009(5) 0.0061(6) 0.0097(6)
O2 0.0407(7) 0.0434(7) 0.0474(8) 0.0097(6) -0.0009(6) -0.0096(6)
N1 0.0418(8) 0.0278(7) 0.0339(8) 0.0026(6) 0.0023(7) 0.0014(6)
C1 0.0422(10) 0.0340(9) 0.0303(8) -0.0025(7) 0.0031(7) 0.0070(7)
C2 0.0433(11) 0.0633(14) 0.0423(11) 0.0028(10) 0.0058(9) 0.0058(10)
C3 0.0433(13) 0.098(2) 0.0555(15) 0.0002(14) -0.0055(11) 0.0006(13)
C4 0.063(2) 0.096(2) 0.0411(13) -0.0046(13) -0.0075(12) 0.0147(14)
C5 0.070(2) 0.079(2) 0.0319(10) 0.0030(11) 0.0106(11) 0.0199(13)
C6 0.0516(12) 0.0507(11) 0.0365(10) 0.0035(9) 0.0100(9) 0.0078(9)
O3 0.0282(6) 0.0317(6) 0.0387(7) 0.0006(5) 0.0037(5) 0.0016(5)
O4 0.0378(6) 0.0372(7) 0.0270(6) 0.0045(5) 0.0050(5) -0.0041(5)
O5 0.0360(6) 0.0365(7) 0.0328(6) -0.0060(5) 0.0046(5) -0.0048(5)
O6 0.0280(6) 0.0324(6) 0.0346(6) -0.0011(5) 0.0054(5) 0.0043(5)
O7 0.0381(6) 0.0315(6) 0.0273(6) 0.0041(5) 0.0037(5) 0.0014(5)
O8 0.0319(6) 0.0285(6) 0.0328(6) -0.0049(5) -0.0027(5) -0.0028(5)
C7 0.0319(9) 0.0291(8) 0.0449(10) 0.0008(7) -0.0093(8) -0.0063(7)
C8 0.0248(8) 0.0271(8) 0.0532(11) 0.0049(7) -0.0006(7) -0.0006(6)
C9 0.0366(9) 0.0388(9) 0.0493(11) -0.0006(8) 0.0183(8) -0.0055(8)
C10 0.0504(11) 0.0423(10) 0.0362(9) 0.0037(8) 0.0159(9) -0.0104(9)
C11 0.0490(11) 0.0405(10) 0.0218(8) 0.0021(7) 0.0017(7) 0.0036(8)
C12 0.0427(10) 0.0388(9) 0.0271(8) -0.0044(7) -0.0024(7) 0.0021(8)
C13 0.0304(8) 0.0362(9) 0.0391(9) -0.0016(7) -0.0029(7) -0.0046(7)
C14 0.0229(7) 0.0337(8) 0.0449(10) 0.0036(8) 0.0011(7) 0.0009(6)
C15 0.0327(8) 0.0330(8) 0.0424(10) -0.0004(7) 0.0154(8) 0.0041(7)
C16 0.0440(10) 0.0303(8) 0.0343(9) 0.0009(7) 0.0176(8) 0.0022(7)
C17 0.0523(11) 0.0312(8) 0.0238(8) -0.0009(6) -0.0006(7) 0.0100(8)
C18 0.0422(10) 0.0319(8) 0.0313(9) -0.0098(7) -0.0090(7) 0.0084(7)

loop_
_atom_site_label
_atom_site_type_symbol
_atom_site_fract_x
_atom_site_fract_y
_atom_site_fract_z
_atom_site_U_iso_or_equiv
_atom_site_thermal_displace_type
_atom_site_occupancy
_atom_site_calc_flag
_atom_site_refinement_flags
Rb1 Rb 0.089173(14) 0.14459(2) 0.189712(6) 0.02855(6) Uani 1 d .
O1 O -0.13785(15) 0.3573(2) 0.16011(5) 0.0409(3) Uani 1 d .
O2 O 0.02013(13) 0.4008(2) 0.11269(6) 0.0444(3) Uani 1 d .
N1 N -0.0991(2) 0.3769(2) 0.11628(6) 0.0347(3) Uani 1 d .
C1 C -0.1856(2) 0.3686(2) 0.07260(7) 0.0357(4) Uani 1 d .
C2 C -0.3137(2) 0.3269(3) 0.07520(9) 0.0496(5) Uani 1 d .
H2A H -0.3423(2) 0.3041(3) 0.10677(9) 0.060 Uiso 1 calc R
C3 C -0.3971(3) 0.3194(4) 0.03158(10) 0.0667(7) Uani 1 d .
H3A H -0.4835(3) 0.2902(4) 0.03333(10) 0.080 Uiso 1 calc R
C4 C -0.3583(3) 0.3534(4) -0.01487(10) 0.0679(8) Uani 1 d .
H4A H -0.4171(3) 0.3474(4) -0.04474(10) 0.081 Uiso 1 calc R
C5 C -0.2317(3) 0.3967(4) -0.01703(9) 0.0599(6) Uani 1 d .
H5A H -0.2045(3) 0.4228(4) -0.04864(9) 0.072 Uiso 1 calc R
C6 C -0.1452(2) 0.4022(3) 0.02598(8) 0.0458(5) Uani 1 d .
H6A H -0.0585(2) 0.4288(3) 0.02388(8) 0.055 Uiso 1 calc R
O3 O 0.35862(11) 0.0904(2) 0.17648(5) 0.0329(3) Uani 1 d .
O4 O 0.18230(12) -0.0420(2) 0.09996(4) 0.0340(3) Uani 1 d .
O5 O -0.07502(12) -0.0710(2) 0.11857(5) 0.0351(3) Uani 1 d .
O6 O -0.13929(11) -0.0736(2) 0.21867(5) 0.0316(2) Uani 1 d .
O7 O 0.03793(12) 0.0821(2) 0.29362(4) 0.0323(3) Uani 1 d .
O8 O 0.29724(11) 0.04804(15) 0.27591(4) 0.0316(3) Uani 1 d .
C7 C 0.4120(2) 0.1277(2) 0.26476(8) 0.0365(4) Uani 1 d .
H7A H 0.4800(2) 0.1102(2) 0.29328(8) 0.044 Uiso 1 calc R
H7B H 0.3987(2) 0.2549(2) 0.25991(8) 0.044 Uiso 1 calc R
C8 C 0.4513(2) 0.0495(2) 0.21830(7) 0.0355(4) Uani 1 d .
H8A H 0.5352(2) 0.0965(2) 0.21248(7) 0.043 Uiso 1 calc R
H8B H 0.4590(2) -0.0788(2) 0.22220(7) 0.043 Uiso 1 calc R
C9 C 0.3945(2) 0.0340(3) 0.12963(8) 0.0405(4) Uani 1 d .
H9A H 0.4167(2) -0.0916(3) 0.13136(8) 0.049 Uiso 1 calc R
H9B H 0.4698(2) 0.1004(3) 0.12191(8) 0.049 Uiso 1 calc R
C10 C 0.2852(2) 0.0643(3) 0.08949(7) 0.0420(4) Uani 1 d .
H10A H 0.2600(2) 0.1889(3) 0.08896(7) 0.050 Uiso 1 calc R
H10B H 0.3099(2) 0.0339(3) 0.05613(7) 0.050 Uiso 1 calc R
C11 C 0.0762(2) -0.0295(2) 0.06174(6) 0.0373(4) Uani 1 d .
H11A H 0.1011(2) -0.0670(2) 0.02900(6) 0.045 Uiso 1 calc R
H11B H 0.0463(2) 0.0930(2) 0.05847(6) 0.045 Uiso 1 calc R
C12 C -0.0282(2) -0.1447(2) 0.07588(7) 0.0368(4) Uani 1 d .
H12A H -0.0975(2) -0.1530(2) 0.04747(7) 0.044 Uiso 1 calc R
H12B H 0.0050(2) -0.2637(2) 0.08388(7) 0.044 Uiso 1 calc R
C13 C -0.1804(2) -0.1640(2) 0.13300(7) 0.0359(4) Uani 1 d .
H13A H -0.1538(2) -0.2828(2) 0.14455(7) 0.043 Uiso 1 calc R
H13B H -0.2478(2) -0.1750(2) 0.10395(7) 0.043 Uiso 1 calc R
C14 C -0.2298(2) -0.0656(2) 0.17464(7) 0.0341(4) Uani 1 d .
H14A H -0.2453(2) 0.0577(2) 0.16454(7) 0.041 Uiso 1 calc R
H14B H -0.3114(2) -0.1171(2) 0.18166(7) 0.041 Uiso 1 calc R
C15 C -0.1768(2) 0.0300(2) 0.25829(7) 0.0351(4) Uani 1 d .
H15A H -0.2613(2) -0.0081(2) 0.26617(7) 0.042 Uiso 1 calc R
H15B H -0.1828(2) 0.1542(2) 0.24799(7) 0.042 Uiso 1 calc R
C16 C -0.0802(2) 0.0091(2) 0.30351(7) 0.0351(4) Uani 1 d .
H16A H -0.1097(2) 0.0689(2) 0.33269(7) 0.042 Uiso 1 calc R
H16B H -0.0689(2) -0.1164(2) 0.31183(7) 0.042 Uiso 1 calc R
C17 C 0.1393(2) 0.0423(2) 0.33216(6) 0.0362(4) Uani 1 d .
H17A H 0.1514(2) -0.0857(2) 0.33460(6) 0.043 Uiso 1 calc R
H17B H 0.1185(2) 0.0855(2) 0.36498(6) 0.043 Uiso 1 calc R
C18 C 0.2585(2) 0.1270(2) 0.32006(7) 0.0363(4) Uani 1 d .
H18A H 0.2437(2) 0.2535(2) 0.31421(7) 0.044 Uiso 1 calc R
H18B H 0.3265(2) 0.1131(2) 0.34875(7) 0.044 Uiso 1 calc R

loop_
_atom_type_symbol
_atom_type_description
_atom_type_scat_dispersion_real
_atom_type_scat_dispersion_imag
_atom_type_scat_source
C C 0.0033 0.0016 'International Tables Vol C Tables 4.2.6.8 and 6.1.1.4'
H H 0.0000 0.0000 'International Tables Vol C Tables 4.2.6.8 and 6.1.1.4'
N N 0.0061 0.0033 'International Tables Vol C Tables 4.2.6.8 and 6.1.1.4'
O O 0.0106 0.0060 'International Tables Vol C Tables 4.2.6.8 and 6.1.1.4'
Rb Rb -0.9393 2.9676 'International Tables Vol C Tables 4.2.6.8 and 6.1.1.4'

loop_
_geom_angle_atom_site_label_1
_geom_angle_atom_site_label_2
_geom_angle_atom_site_label_3
_geom_angle
_geom_angle_site_symmetry_1
_geom_angle_site_symmetry_3
O2 Rb1 O5 80.88(4) . .
O2 Rb1 O1 45.66(4) . .
O5 Rb1 O1 74.76(4) . .
O2 Rb1 O7 136.84(4) . .
O5 Rb1 O7 111.00(4) . .
O1 Rb1 O7 95.84(4) . .
O2 Rb1 O3 99.87(4) . .
O5 Rb1 O3 110.32(4) . .
O1 Rb1 O3 145.04(4) . .
O7 Rb1 O3 112.90(3) . .
O2 Rb1 O4 80.40(4) . .
O5 Rb1 O4 56.64(3) . .
O1 Rb1 O4 112.49(3) . .
O7 Rb1 O4 141.51(3) . .
O3 Rb1 O4 55.04(3) . .
O2 Rb1 O8 142.79(4) . .
O5 Rb1 O8 131.66(3) . .
O1 Rb1 O8 145.39(3) . .
O7 Rb1 O8 56.75(3) . .
O3 Rb1 O8 56.19(3) . .
O4 Rb1 O8 101.82(3) . .
O2 Rb1 O6 114.16(4) . .
O5 Rb1 O6 56.15(3) . .
O1 Rb1 O6 74.22(4) . .
O7 Rb1 O6 55.60(3) . .
O3 Rb1 O6 138.42(3) . .
O4 Rb1 O6 106.45(3) . .
O8 Rb1 O6 100.95(3) . .
O2 Rb1 N1 24.12(4) . .
O5 Rb1 N1 68.66(4) . .
O1 Rb1 N1 24.26(4) . .
O7 Rb1 N1 120.08(4) . .
O3 Rb1 N1 123.21(4) . .
O4 Rb1 N1 90.88(4) . .
O8 Rb1 N1 159.65(3) . .
O6 Rb1 N1 90.42(4) . .
O2 Rb1 O8 67.85(3) . 2
O5 Rb1 O8 148.30(3) . 2
O1 Rb1 O8 79.55(3) . 2
O7 Rb1 O8 89.62(3) . 2
O3 Rb1 O8 81.12(3) . 2
O4 Rb1 O8 119.83(3) . 2
O8 Rb1 O8 79.61(2) . 2
O6 Rb1 O8 132.73(3) . 2
N1 Rb1 O8 80.28(3) . 2
O2 Rb1 C10 72.77(5) . .
O5 Rb1 C10 76.89(4) . .
O1 Rb1 C10 114.82(4) . .
O7 Rb1 C10 149.25(4) . .
O3 Rb1 C10 40.33(4) . .
O4 Rb1 C10 22.26(4) . .
O8 Rb1 C10 95.19(4) . .
O6 Rb1 C10 128.71(4) . .
N1 Rb1 C10 90.62(5) . .
O8 Rb1 C10 97.87(4) 2 .
O2 Rb1 C15 112.44(4) . .
O5 Rb1 C15 76.05(4) . .
O1 Rb1 C15 67.08(4) . .
O7 Rb1 C15 40.51(4) . .
O3 Rb1 C15 147.68(4) . .
O4 Rb1 C15 128.83(4) . .
O8 Rb1 C15 95.18(4) . .
O6 Rb1 C15 22.42(4) . .
N1 Rb1 C15 88.93(4) . .
O8 Rb1 C15 110.52(4) 2 .
C10 Rb1 C15 151.09(4) . .
N1 O1 Rb1 88.02(10) . .
N1 O2 Rb1 90.68(9) . .
O2 N1 O1 120.5(2) . .
O2 N1 C1 119.3(2) . .
O1 N1 C1 120.2(2) . .
O2 N1 Rb1 65.20(9) . .
O1 N1 Rb1 67.72(9) . .
C1 N1 Rb1 142.36(11) . .
N1 C1 C6 119.9(2) . .
N1 C1 C2 120.4(2) . .
C6 C1 C2 119.7(2) . .
C3 C2 C1 119.2(2) . .
C2 C3 C4 121.6(3) . .
C3 C4 C5 118.8(2) . .
C6 C5 C4 121.0(2) . .
C5 C6 C1 119.6(2) . .
C9 O3 C8 112.99(14) . .
C9 O3 Rb1 121.32(10) . .
C8 O3 Rb1 121.10(10) . .
C10 O4 C11 112.11(14) . .
C10 O4 Rb1 102.74(10) . .
C11 O4 Rb1 103.19(10) . .
C13 O5 C12 112.83(14) . .
C13 O5 Rb1 122.01(10) . .
C12 O5 Rb1 120.59(10) . .
C15 O6 C14 111.77(13) . .
C15 O6 Rb1 100.76(9) . .
C14 O6 Rb1 103.51(9) . .
C17 O7 C16 112.37(13) . .
C17 O7 Rb1 120.44(10) . .
C16 O7 Rb1 120.78(9) . .
C7 O8 C18 109.52(13) . .
C7 O8 Rb1 106.82(9) . .
C18 O8 Rb1 105.33(9) . .
C7 O8 Rb1 99.40(9) . 2_545
C18 O8 Rb1 106.78(9) . 2_545
Rb1 O8 Rb1 128.14(3) . 2_545
O8 C7 C8 109.94(13) . .
O8 C7 Rb1 51.79(7) . .
C8 C7 Rb1 84.24(9) . .
O3 C8 C7 109.25(14) . .
O3 C9 C10 108.5(2) . .
O4 C10 C9 108.3(2) . .
O4 C10 Rb1 55.00(9) . .
C9 C10 Rb1 87.64(11) . .
O4 C11 C12 108.61(14) . .
O4 C11 Rb1 54.57(8) . .
C12 C11 Rb1 85.33(10) . .
O5 C12 C11 108.32(14) . .
O5 C13 C14 108.24(14) . .
O6 C14 C13 109.45(13) . .
O6 C14 Rb1 54.65(8) . .
C13 C14 Rb1 84.20(10) . .
O6 C15 C16 108.51(14) . .
O6 C15 Rb1 56.82(8) . .
C16 C15 Rb1 86.56(10) . .
O7 C16 C15 109.60(14) . .
O7 C17 C18 109.35(14) . .
O8 C18 C17 109.60(13) . .
O8 C18 Rb1 52.83(7) . .
C17 C18 Rb1 84.20(9) . .

loop_
_geom_bond_atom_site_label_1
_geom_bond_atom_site_label_2
_geom_bond_distance
_geom_bond_site_symmetry_2
Rb1 O2 2.8724(14) .
Rb1 O5 2.9214(12) .
Rb1 O1 2.9297(14) .
Rb1 O7 2.9415(12) .
Rb1 O3 2.9519(12) .
Rb1 O4 3.0657(12) .
Rb1 O8 3.0723(11) .
Rb1 O6 3.1204(12) .
Rb1 N1 3.1641(15) .
Rb1 O8 3.3990(12) 2
Rb1 C10 3.650(2) .
Rb1 C15 3.663(2) .
O1 N1 1.301(2) .
O2 N1 1.293(2) .
N1 C1 1.392(2) .
C1 C6 1.395(3) .
C1 C2 1.405(3) .
C2 C3 1.373(3) .
C3 C4 1.384(4) .
C4 C5 1.390(4) .
C5 C6 1.378(3) .
O3 C9 1.424(2) .
O3 C8 1.427(2) .
O4 C10 1.418(2) .
O4 C11 1.424(2) .
O5 C13 1.420(2) .
O5 C12 1.420(2) .
O6 C15 1.422(2) .
O6 C14 1.423(2) .
O7 C17 1.425(2) .
O7 C16 1.427(2) .
O8 C7 1.426(2) .
O8 C18 1.434(2) .
O8 Rb1 3.3990(12) 2_545
C7 C8 1.487(3) .
C9 C10 1.494(3) .
C11 C12 1.500(3) .
C13 C14 1.495(3) .
C15 C16 1.491(3) .
C17 C18 1.492(3) .
